data_7045628
loop_
_publ_author_name
'Xu, Wei'
'Ren, Ya-Nan'
'Xie, Miao'
'Zhou, Lin-Xia'
'Zheng, Yue-Qing'

_publ_section_title
;
 Six uranyl-organic frameworks with naphthalene-dicarboxylic acid and
 bipyridyl-based spacers: syntheses, structures, and properties.
;
_journal_issue 12
_journal_name_full 'Dalton transactions (Cambridge, England : 2003)'
_journal_page_first 4236
_journal_page_last 4250
_journal_paper_doi 10.1039/c7dt04909a
_journal_volume 47
_journal_year 2018
_chemical_formula_moiety '2 (C24 H13 O10 U), C13 H16 N2, 2(H2 O)'
_chemical_formula_sum 'C61 H46 N2 O22 U2'
_chemical_formula_weight 1635.06
_space_group_crystal_system orthorhombic
_space_group_IT_number 33
_space_group_name_Hall 'P 2c -2n'
_space_group_name_H-M_alt 'P n a 21'
_symmetry_space_group_name_Hall 'P 2c -2n'
_symmetry_space_group_name_H-M 'P n a 21'
_atom_sites_solution_hydrogens mixed
_audit_creation_method SHELXL-2016/6
_audit_update_record
;
2017-09-20 deposited with the CCDC.
2018-02-13 downloaded from the CCDC.
;
_cell_angle_alpha 90
_cell_angle_beta 90
_cell_angle_gamma 90
_cell_formula_units_Z 4
_cell_length_a 19.736(4)
_cell_length_b 13.954(3)
_cell_length_c 21.808(4)
_cell_measurement_reflns_used 46383
_cell_measurement_temperature 293(2)
_cell_measurement_theta_max 25.35
_cell_measurement_theta_min 3.64
_cell_volume 6006(2)
_computing_structure_refinement 'SHELXL-2016/6 (Sheldrick, 2016)'
_diffrn_ambient_temperature 293(2)
_diffrn_detector_area_resol_mean 0
_diffrn_measured_fraction_theta_full 0.998
_diffrn_measured_fraction_theta_max 0.998
_diffrn_measurement_device_type 'rigaku r-axis rapid'
_diffrn_measurement_method '\w scan'
_diffrn_radiation_type MoK\a
_diffrn_radiation_wavelength 0.71073
_diffrn_reflns_av_R_equivalents 0.0505
_diffrn_reflns_av_unetI/netI 0.0434
_diffrn_reflns_Laue_measured_fraction_full 0.998
_diffrn_reflns_Laue_measured_fraction_max 0.998
_diffrn_reflns_limit_h_max 23
_diffrn_reflns_limit_h_min -20
_diffrn_reflns_limit_k_max 16
_diffrn_reflns_limit_k_min -16
_diffrn_reflns_limit_l_max 26
_diffrn_reflns_limit_l_min -26
_diffrn_reflns_number 46383
_diffrn_reflns_point_group_measured_fraction_full 0.996
_diffrn_reflns_point_group_measured_fraction_max 0.996
_diffrn_reflns_theta_full 25.242
_diffrn_reflns_theta_max 25.350
_diffrn_reflns_theta_min 3.097
_exptl_absorpt_coefficient_mu 5.467
_exptl_absorpt_correction_T_max 0.269
_exptl_absorpt_correction_T_min 0.211
_exptl_absorpt_correction_type empirical
_exptl_absorpt_process_details ABSCOR(Higashi,1995)
_exptl_crystal_colour yellow
_exptl_crystal_density_diffrn 1.808
_exptl_crystal_description prism
_exptl_crystal_F_000 3144
_exptl_crystal_size_max 0.470
_exptl_crystal_size_mid 0.250
_exptl_crystal_size_min 0.240
_refine_diff_density_max 1.231
_refine_diff_density_min -2.191
_refine_diff_density_rms 0.151
_refine_ls_extinction_method none
_refine_ls_goodness_of_fit_ref 1.071
_refine_ls_hydrogen_treatment constr
_refine_ls_matrix_type full
_refine_ls_number_parameters 784
_refine_ls_number_reflns 10948
_refine_ls_number_restraints 15
_refine_ls_restrained_S_all 1.073
_refine_ls_R_factor_all 0.0604
_refine_ls_R_factor_gt 0.0488
_refine_ls_shift/su_max 0.004
_refine_ls_shift/su_mean 0.000
_refine_ls_structure_factor_coef Fsqd
_refine_ls_weighting_details 'w=1/[\s^2^(Fo^2^)+(0.0701P)^2^+53.1988P] where P=(Fo^2^+2Fc^2^)/3'
_refine_ls_weighting_scheme calc
_refine_ls_wR_factor_gt 0.1288
_refine_ls_wR_factor_ref 0.1437
_reflns_Friedel_coverage 0.941
_reflns_Friedel_fraction_full 0.994
_reflns_Friedel_fraction_max 0.994
_reflns_number_gt 9257
_reflns_number_total 10989
_reflns_threshold_expression 'I > 2\s(I)'
_cod_data_source_file c7dt04909a2.cif
_cod_data_source_block shx97_CCDC2
_cod_depositor_comments 'Adding full bibliography for 7045626--7045631.cif.'
_cod_database_code 7045628
_shelx_shelxl_version_number 2016/6
_shelx_space_group_comment
;
The symmetry employed for this shelxl refinement is uniquely defined
by the following loop, which should always be used as a source of
symmetry information in preference to the above space-group names.
They are only intended as comments.
;

loop_
_space_group_symop_operation_xyz
'x, y, z'
'-x, -y, z+1/2'
'-x+1/2, y+1/2, z+1/2'
'x+1/2, -y+1/2, z'

loop_
_atom_site_label
_atom_site_type_symbol
_atom_site_fract_x
_atom_site_fract_y
_atom_site_fract_z
_atom_site_U_iso_or_equiv
_atom_site_adp_type
_atom_site_occupancy
_atom_site_site_symmetry_order
_atom_site_calc_flag
_atom_site_refinement_flags_posn
_atom_site_refinement_flags_adp
U1 U -0.40940(3) -0.03817(4) -0.24139(3) 0.03112(18) Uani 1 1 d . .
O1 O -0.4734(5) -0.1901(8) -0.2409(12) 0.047(3) Uani 1 1 d . .
O2 O -0.5344(6) -0.0615(9) -0.2486(11) 0.053(4) Uani 1 1 d . .
O3 O -0.8381(6) -0.3167(8) -0.2505(10) 0.046(4) Uani 1 1 d . .
O4 O -0.7852(6) -0.4525(9) -0.2342(12) 0.057(5) Uani 1 1 d . .
O5 O -0.4724(7) 0.1123(9) -0.2374(14) 0.062(4) Uani 1 1 d . .
O6 O -0.3632(8) 0.1283(10) -0.2431(14) 0.071(5) Uani 1 1 d . .
O7 O -0.3907(16) 0.6246(13) -0.2567(12) 0.126(9) Uani 1 1 d . U
H7 H -0.373399 0.688127 -0.255198 0.189 Uiso 1 1 d R U
O8 O -0.478(2) 0.6137(15) -0.3206(13) 0.169(16) Uani 1 1 d . .
O9 O -0.4107(8) -0.0400(11) -0.1536(11) 0.056(6) Uani 1 1 d . .
O10 O -0.4083(7) -0.0352(10) -0.3159(8) 0.041(5) Uani 1 1 d . .
C1 C -0.5945(8) -0.2088(11) -0.2393(14) 0.040(4) Uani 1 1 d . .
C2 C -0.6468(9) -0.1859(15) -0.2787(10) 0.046(5) Uani 1 1 d . .
H2A H -0.640368 -0.137584 -0.307430 0.055 Uiso 1 1 calc R U
C3 C -0.7091(10) -0.2332(15) -0.2765(10) 0.048(5) Uani 1 1 d . .
H3A H -0.744186 -0.214577 -0.302408 0.058 Uiso 1 1 calc R U
C4 C -0.7184(8) -0.3088(12) -0.2351(12) 0.038(4) Uani 1 1 d . .
C5 C -0.6782(11) -0.3965(14) -0.1395(10) 0.047(5) Uani 1 1 d . .
H5A H -0.719495 -0.427963 -0.135873 0.056 Uiso 1 1 calc R U
C6 C -0.6294(13) -0.4115(17) -0.0984(12) 0.056(6) Uani 1 1 d . .
H6A H -0.638243 -0.452559 -0.065763 0.067 Uiso 1 1 calc R U
C7 C -0.5657(12) -0.3683(19) -0.1020(12) 0.066(7) Uani 1 1 d . .
H7A H -0.532582 -0.381177 -0.072801 0.079 Uiso 1 1 calc R U
C8 C -0.5534(10) -0.3074(16) -0.1488(11) 0.052(5) Uani 1 1 d . .
H8A H -0.510626 -0.279847 -0.151835 0.062 Uiso 1 1 calc R U
C9 C -0.6666(9) -0.3308(13) -0.1901(9) 0.039(4) Uani 1 1 d . .
C10 C -0.6033(10) -0.2833(15) -0.1942(9) 0.045(5) Uani 1 1 d . .
C11 C -0.5301(8) -0.1508(12) -0.2415(13) 0.037(4) Uani 1 1 d . .
C12 C -0.7830(9) -0.3627(12) -0.2372(14) 0.043(4) Uani 1 1 d . .
C13 C -0.4346(15) 0.2740(17) -0.2530(14) 0.071(8) Uani 1 1 d . .
C14 C -0.3775(17) 0.3240(18) -0.2649(12) 0.074(8) Uani 1 1 d . .
H14A H -0.336239 0.292212 -0.267788 0.089 Uiso 1 1 calc R U
C15 C -0.380(2) 0.428(2) -0.2732(14) 0.086(10) Uani 1 1 d . .
H15A H -0.341105 0.462707 -0.280028 0.103 Uiso 1 1 calc R U
C16 C -0.439(2) 0.470(2) -0.2708(12) 0.083(9) Uani 1 1 d . U
C17 C -0.561(2) 0.473(2) -0.2540(12) 0.093(11) Uani 1 1 d . .
H17A H -0.561568 0.539462 -0.257701 0.112 Uiso 1 1 calc R U
C18 C -0.622(3) 0.421(3) -0.242(3) 0.140(18) Uani 1 1 d . .
H18A H -0.663943 0.452111 -0.240094 0.168 Uiso 1 1 calc R U
C19 C -0.617(2) 0.327(3) -0.235(2) 0.135(17) Uani 1 1 d . .
H19A H -0.656351 0.293236 -0.226616 0.162 Uiso 1 1 calc R U
C20 C -0.5587(16) 0.275(2) -0.2395(19) 0.108(12) Uani 1 1 d . .
H20A H -0.560647 0.208582 -0.235061 0.130 Uiso 1 1 calc R U
C21 C -0.500(2) 0.4227(19) -0.2597(11) 0.083(9) Uani 1 1 d . U
C22 C -0.4971(13) 0.3179(14) -0.2503(12) 0.061(6) Uani 1 1 d . .
C23 C -0.4239(11) 0.1661(12) -0.2444(17) 0.052(5) Uani 1 1 d . .
C24 C -0.442(2) 0.578(2) -0.2858(16) 0.106(13) Uani 1 1 d . .
U2 U -0.74574(3) -0.04286(4) -0.44177(3) 0.03090(18) Uani 1 1 d . .
O11 O -0.8105(6) -0.1957(8) -0.4362(11) 0.050(4) Uani 1 1 d . .
O12 O -0.8684(6) -0.0660(9) -0.4536(10) 0.052(5) Uani 1 1 d . .
O13 O -1.1213(6) -0.4520(9) -0.4354(12) 0.056(5) Uani 1 1 d . .
O14 O -1.1728(6) -0.3145(9) -0.4415(11) 0.050(3) Uani 1 1 d . .
O15 O -0.8068(6) 0.1130(8) -0.4418(12) 0.049(3) Uani 1 1 d . .
O16 O -0.6972(7) 0.1176(10) -0.4435(16) 0.075(6) Uani 1 1 d . .
O17 O -0.7717(11) 0.6195(12) -0.4205(9) 0.077(5) Uani 1 1 d . .
H17 H -0.785127 0.684341 -0.425941 0.115 Uiso 1 1 d R U
O18 O -0.7740(18) 0.6116(15) -0.5220(14) 0.137(12) Uani 1 1 d . .
O19 O -0.7416(8) -0.0455(11) -0.5179(9) 0.045(5) Uani 1 1 d . .
O20 O -0.7489(7) -0.0373(11) -0.3546(11) 0.051(5) Uani 1 1 d . .
C25 C -0.9291(8) -0.2153(13) -0.4548(10) 0.041(5) Uani 1 1 d . .
C26 C -0.9396(10) -0.2866(15) -0.4106(11) 0.052(6) Uani 1 1 d . .
H26A H -0.906130 -0.300643 -0.381938 0.063 Uiso 1 1 calc R U
C27 C -1.0014(10) -0.3364(14) -0.4102(10) 0.045(5) Uani 1 1 d . .
H27A H -1.008138 -0.385038 -0.381652 0.054 Uiso 1 1 calc R U
C28 C -1.0518(9) -0.3152(12) -0.4506(11) 0.040(5) Uani 1 1 d . .
C29 C -1.0899(11) -0.2259(16) -0.5463(11) 0.057(6) Uani 1 1 d . .
H29A H -1.131407 -0.257435 -0.545801 0.068 Uiso 1 1 calc R U
C30 C -1.0769(13) -0.163(2) -0.5908(10) 0.064(7) Uani 1 1 d . .
H30A H -1.109859 -0.152537 -0.620427 0.077 Uiso 1 1 calc R U
C31 C -1.0166(14) -0.114(2) -0.5948(12) 0.068(7) Uani 1 1 d . .
H31A H -1.008054 -0.072783 -0.627185 0.082 Uiso 1 1 calc R U
C32 C -0.9700(14) -0.1291(18) -0.5499(12) 0.064(7) Uani 1 1 d . .
H32A H -0.929865 -0.094328 -0.551442 0.077 Uiso 1 1 calc R U
C33 C -1.0418(9) -0.2458(15) -0.4992(9) 0.043(5) Uani 1 1 d . .
C34 C -0.9792(9) -0.1944(14) -0.5009(9) 0.039(4) Uani 1 1 d . .
C35 C -0.8660(8) -0.1575(13) -0.4467(13) 0.045(5) Uani 1 1 d . .
C36 C -1.1182(8) -0.3634(12) -0.4412(13) 0.039(4) Uani 1 1 d . .
C37 C -0.7557(10) 0.2665(13) -0.4548(14) 0.054(7) Uani 1 1 d . .
C38 C -0.7862(11) 0.3235(15) -0.4124(13) 0.062(7) Uani 1 1 d . .
H38A H -0.806959 0.293557 -0.379261 0.074 Uiso 1 1 calc R U
C39 C -0.7887(12) 0.4225(16) -0.4148(11) 0.057(6) Uani 1 1 d . .
H39A H -0.809486 0.458318 -0.384078 0.068 Uiso 1 1 calc R U
C40 C -0.7580(13) 0.4667(16) -0.4665(16) 0.067(8) Uani 1 1 d . .
C41 C -0.688(2) 0.4539(19) -0.5603(15) 0.095(11) Uani 1 1 d . .
H41A H -0.687592 0.520315 -0.564232 0.114 Uiso 1 1 calc R U
C42 C -0.652(2) 0.399(3) -0.6036(16) 0.104(12) Uani 1 1 d . .
H42A H -0.628046 0.428482 -0.634817 0.124 Uiso 1 1 calc R U
C43 C -0.6534(19) 0.299(3) -0.5996(15) 0.102(11) Uani 1 1 d . .
H43A H -0.631407 0.261220 -0.628580 0.122 Uiso 1 1 calc R U
C44 C -0.6875(13) 0.2585(18) -0.5524(12) 0.067(7) Uani 1 1 d . .
H44A H -0.688779 0.191983 -0.550234 0.080 Uiso 1 1 calc R U
C45 C -0.7219(12) 0.4128(17) -0.5125(11) 0.056(6) Uani 1 1 d . .
C46 C -0.7209(11) 0.3106(15) -0.5066(10) 0.048(5) Uani 1 1 d . .
C47 C -0.7533(10) 0.1601(12) -0.4460(18) 0.046(5) Uani 1 1 d . .
C48 C -0.7686(14) 0.5709(17) -0.4733(13) 0.063(6) Uani 1 1 d . .
N1 N -0.867(3) 0.538(5) -0.636(3) 0.18(3) Uani 1 1 d . .
H1A H -0.839870 0.566845 -0.660382 0.216 Uiso 1 1 calc R U
N2 N -1.0498(16) 0.0528(19) -0.4120(12) 0.085(7) Uani 1 1 d . .
H2B H -1.059591 -0.007268 -0.411106 0.102 Uiso 1 1 calc R U
C49 C -0.896(2) 0.402(3) -0.5837(19) 0.102(11) Uani 1 1 d . .
H49A H -0.886034 0.339100 -0.572648 0.123 Uiso 1 1 calc R U
C50 C -0.855(3) 0.450(6) -0.622(3) 0.16(3) Uani 1 1 d . .
H50A H -0.817733 0.418889 -0.638452 0.194 Uiso 1 1 calc R U
C51 C -0.921(4) 0.586(3) -0.612(3) 0.15(2) Uani 1 1 d . .
H51A H -0.925140 0.651489 -0.618650 0.183 Uiso 1 1 calc R U
C52 C -0.969(3) 0.539(3) -0.5782(19) 0.123(16) Uani 1 1 d . .
H52A H -1.010341 0.567386 -0.567916 0.148 Uiso 1 1 calc R U
C53 C -0.9528(19) 0.449(3) -0.5609(15) 0.090(10) Uani 1 1 d . .
C54 C -1.0023(18) 0.389(3) -0.5152(14) 0.098(10) Uani 1 1 d . .
H54A H -1.047381 0.416135 -0.515327 0.118 Uiso 1 1 calc R U
H54B H -1.005528 0.322467 -0.528786 0.118 Uiso 1 1 calc R U
C55 C -0.971(2) 0.393(3) -0.4491(17) 0.104(11) Uani 1 1 d . .
H55A H -0.926920 0.363192 -0.449504 0.125 Uiso 1 1 calc R U
H55B H -0.965548 0.459519 -0.437355 0.125 Uiso 1 1 calc R U
C56 C -1.011(2) 0.348(3) -0.4062(19) 0.116(13) Uani 1 1 d . U
H56A H -1.055711 0.377442 -0.407195 0.140 Uiso 1 1 calc R U
H56B H -0.992114 0.360262 -0.366071 0.140 Uiso 1 1 calc R U
C57 C -1.0210(16) 0.240(2) -0.4123(13) 0.077(8) Uani 1 1 d . .
C58 C -1.0829(16) 0.208(2) -0.4006(14) 0.082(8) Uani 1 1 d . .
H58A H -1.117458 0.251267 -0.391056 0.098 Uiso 1 1 calc R U
C59 C -1.0957(16) 0.111(3) -0.4026(15) 0.090(9) Uani 1 1 d . .
H59A H -1.139712 0.089302 -0.396851 0.108 Uiso 1 1 calc R U
C60 C -0.9879(19) 0.077(3) -0.4231(14) 0.089(10) Uani 1 1 d . U
H60A H -0.954234 0.031768 -0.429366 0.107 Uiso 1 1 calc R U
C61 C -0.9733(16) 0.177(3) -0.4253(12) 0.082(8) Uani 1 1 d . U
H61A H -0.930131 0.198432 -0.436018 0.098 Uiso 1 1 calc R U
O21 O -1.1159(16) -0.1172(18) -0.3851(13) 0.129(10) Uani 1 1 d . .
H211 H -1.158492 -0.127415 -0.384025 0.194 Uiso 1 1 d R U
H212 H -1.099964 -0.145027 -0.353641 0.194 Uiso 1 1 d R U
O22 O -0.643(3) 0.079(3) -0.283(3) 0.36(5) Uani 1 1 d . .
H221 H -0.672688 0.047097 -0.302632 0.544 Uiso 1 1 d R U
H222 H -0.612467 0.039917 -0.274081 0.544 Uiso 1 1 d R U

loop_
_atom_site_aniso_label
_atom_site_aniso_U_11
_atom_site_aniso_U_22
_atom_site_aniso_U_33
_atom_site_aniso_U_23
_atom_site_aniso_U_13
_atom_site_aniso_U_12
U1 0.0230(3) 0.0214(3) 0.0490(4) -0.0010(5) 0.0000(3) 0.0002(2)
O1 0.025(6) 0.024(6) 0.091(9) 0.006(9) -0.002(9) -0.003(5)
O2 0.027(6) 0.030(7) 0.101(13) 0.006(9) -0.002(8) -0.002(5)
O3 0.022(6) 0.022(6) 0.094(13) 0.003(8) 0.002(8) -0.001(5)
O4 0.024(6) 0.037(7) 0.110(15) 0.016(9) -0.005(9) 0.000(5)
O5 0.043(8) 0.023(6) 0.119(13) 0.001(10) 0.003(11) 0.007(6)
O6 0.064(10) 0.031(7) 0.119(14) -0.018(12) 0.014(14) -0.021(7)
O7 0.22(2) 0.031(9) 0.13(2) -0.007(11) -0.029(17) -0.014(12)
O8 0.35(5) 0.043(13) 0.11(2) 0.020(13) -0.07(3) 0.01(2)
O9 0.052(11) 0.043(11) 0.073(15) 0.013(8) 0.000(8) 0.002(7)
O10 0.056(11) 0.048(10) 0.019(6) -0.008(6) -0.001(5) -0.007(6)
C1 0.026(8) 0.026(8) 0.067(11) 0.004(12) -0.002(10) -0.003(7)
C2 0.032(10) 0.044(11) 0.063(13) 0.015(10) -0.003(9) -0.005(8)
C3 0.035(10) 0.049(12) 0.060(12) 0.005(10) -0.020(9) -0.006(9)
C4 0.027(9) 0.033(9) 0.053(12) -0.001(10) -0.001(10) -0.005(7)
C5 0.045(11) 0.032(10) 0.062(13) 0.011(9) 0.006(10) -0.002(8)
C6 0.060(14) 0.045(13) 0.064(14) 0.031(11) 0.009(12) 0.003(11)
C7 0.048(13) 0.069(16) 0.081(16) 0.027(14) -0.018(12) 0.006(12)
C8 0.031(9) 0.052(13) 0.072(14) 0.009(11) -0.006(10) -0.001(9)
C9 0.035(10) 0.023(9) 0.060(12) -0.001(8) 0.007(9) 0.002(7)
C10 0.031(9) 0.050(13) 0.052(11) 0.001(10) 0.005(8) 0.000(8)
C11 0.020(8) 0.035(9) 0.056(10) 0.004(12) -0.006(10) -0.001(6)
C12 0.033(9) 0.030(9) 0.067(13) 0.006(12) 0.003(12) -0.002(7)
C13 0.089(18) 0.045(13) 0.08(2) -0.005(13) 0.013(16) -0.010(13)
C14 0.10(2) 0.044(14) 0.076(18) 0.001(12) 0.010(15) -0.011(14)
C15 0.13(3) 0.043(15) 0.082(19) 0.005(14) 0.03(2) -0.022(18)
C16 0.15(3) 0.055(17) 0.046(13) -0.009(12) -0.016(17) 0.000(17)
C17 0.16(3) 0.056(16) 0.060(19) 0.016(13) 0.035(19) 0.048(19)
C18 0.19(5) 0.08(2) 0.15(3) 0.00(3) 0.08(4) 0.07(3)
C19 0.13(3) 0.12(3) 0.15(3) 0.03(3) 0.05(3) 0.09(3)
C20 0.10(2) 0.08(2) 0.14(3) 0.07(2) 0.05(2) 0.045(18)
C21 0.15(3) 0.046(15) 0.054(16) -0.010(11) 0.009(16) 0.015(15)
C22 0.088(17) 0.029(10) 0.066(16) 0.014(11) 0.008(14) 0.020(10)
C23 0.062(13) 0.023(9) 0.071(13) 0.003(13) 0.015(16) 0.006(9)
C24 0.20(4) 0.044(16) 0.08(2) 0.006(16) -0.03(2) 0.00(2)
U2 0.0196(3) 0.0177(3) 0.0554(4) 0.0022(5) -0.0022(3) 0.0009(2)
O11 0.027(6) 0.015(6) 0.109(13) 0.011(8) -0.008(9) -0.004(5)
O12 0.026(6) 0.019(6) 0.112(15) 0.004(8) 0.000(8) -0.002(5)
O13 0.026(6) 0.031(7) 0.113(14) 0.013(9) -0.008(9) -0.002(5)
O14 0.028(6) 0.033(7) 0.089(10) -0.006(9) -0.004(9) -0.012(5)
O15 0.029(6) 0.023(6) 0.095(10) 0.003(9) 0.002(9) 0.000(5)
O16 0.028(6) 0.025(7) 0.171(18) -0.002(12) 0.013(12) 0.005(5)
O17 0.111(15) 0.030(8) 0.089(14) -0.007(8) -0.004(11) 0.011(9)
O18 0.23(4) 0.039(12) 0.14(2) 0.013(13) -0.02(2) 0.031(16)
O19 0.046(10) 0.055(12) 0.033(7) 0.026(6) -0.010(6) 0.008(7)
O20 0.047(11) 0.032(9) 0.074(14) 0.005(7) 0.004(7) 0.013(6)
C25 0.021(8) 0.032(9) 0.069(15) 0.003(9) 0.000(9) -0.001(7)
C26 0.033(10) 0.042(12) 0.081(15) 0.019(11) -0.011(10) -0.013(9)
C27 0.037(11) 0.032(10) 0.065(13) 0.014(9) 0.001(9) -0.006(8)
C28 0.023(8) 0.029(9) 0.067(14) -0.001(10) 0.003(9) -0.005(7)
C29 0.050(12) 0.054(13) 0.066(14) -0.004(12) -0.027(11) -0.002(10)
C30 0.064(15) 0.083(18) 0.045(12) 0.029(12) -0.007(11) 0.011(13)
C31 0.072(17) 0.078(18) 0.054(14) 0.021(13) -0.008(12) -0.007(14)
C32 0.071(16) 0.061(15) 0.060(15) 0.005(13) 0.009(13) -0.027(13)
C33 0.031(10) 0.045(12) 0.053(11) 0.002(9) -0.005(8) -0.003(8)
C34 0.038(10) 0.035(10) 0.045(10) 0.008(8) 0.001(8) -0.007(8)
C35 0.022(8) 0.038(10) 0.074(14) 0.012(12) -0.010(11) -0.001(7)
C36 0.026(8) 0.031(9) 0.060(11) 0.008(11) -0.002(11) -0.007(7)
C37 0.038(10) 0.020(9) 0.10(2) 0.009(11) 0.004(11) 0.003(8)
C38 0.050(13) 0.032(11) 0.104(19) 0.026(12) 0.020(13) 0.002(10)
C39 0.061(14) 0.034(11) 0.075(15) -0.016(11) 0.018(12) 0.001(10)
C40 0.042(13) 0.036(13) 0.12(3) 0.004(12) -0.007(14) 0.003(10)
C41 0.15(3) 0.045(16) 0.09(2) 0.005(14) 0.02(2) -0.012(17)
C42 0.15(4) 0.08(2) 0.08(2) 0.001(18) 0.03(2) -0.02(2)
C43 0.13(3) 0.10(2) 0.08(2) -0.026(19) 0.04(2) 0.01(2)
C44 0.069(15) 0.053(14) 0.078(17) -0.019(13) -0.004(13) -0.014(12)
C45 0.063(14) 0.046(13) 0.061(14) -0.005(11) 0.010(11) -0.006(11)
C46 0.053(12) 0.035(11) 0.057(12) -0.007(9) -0.001(10) -0.008(9)
C47 0.049(11) 0.024(8) 0.065(13) -0.005(13) 0.009(11) -0.006(8)
C48 0.082(17) 0.028(11) 0.079(17) 0.001(12) -0.010(14) 0.000(11)
N1 0.14(5) 0.27(8) 0.13(4) 0.01(5) 0.01(3) -0.08(5)
N2 0.09(2) 0.073(17) 0.089(18) -0.013(13) -0.008(15) 0.018(15)
C49 0.09(2) 0.09(3) 0.12(3) -0.04(2) -0.01(2) -0.01(2)
C50 0.09(4) 0.23(8) 0.16(6) -0.03(6) -0.03(4) -0.01(5)
C51 0.24(7) 0.07(3) 0.14(4) 0.00(3) 0.02(4) -0.05(4)
C52 0.19(5) 0.07(2) 0.11(3) 0.02(2) -0.03(3) -0.01(3)
C53 0.10(2) 0.10(2) 0.08(2) -0.017(17) -0.024(17) 0.000(19)
C54 0.12(3) 0.09(2) 0.08(2) -0.022(18) -0.019(19) 0.00(2)
C55 0.11(3) 0.12(3) 0.08(2) -0.03(2) -0.01(2) -0.01(2)
C56 0.122(17) 0.113(17) 0.114(17) 0.007(13) -0.008(13) -0.005(13)
C57 0.072(18) 0.074(19) 0.085(19) 0.001(15) -0.018(15) 0.008(15)
C58 0.08(2) 0.071(19) 0.09(2) 0.008(16) -0.011(16) 0.026(17)
C59 0.066(18) 0.10(3) 0.10(2) -0.01(2) -0.011(16) -0.016(18)
C60 0.09(2) 0.099(17) 0.08(2) -0.008(17) 0.004(17) 0.059(18)
C61 0.069(17) 0.115(19) 0.061(17) 0.008(16) -0.007(13) 0.012(18)
O21 0.15(2) 0.088(18) 0.15(2) -0.036(17) 0.02(2) -0.018(18)
O22 0.48(9) 0.14(3) 0.47(10) 0.03(4) -0.37(8) -0.08(5)

loop_
_atom_type_symbol
_atom_type_description
_atom_type_scat_dispersion_real
_atom_type_scat_dispersion_imag
_atom_type_scat_source
C C 0.0033 0.0016 'International Tables Vol C Tables 4.2.6.8 and 6.1.1.4'
H H 0.0000 0.0000 'International Tables Vol C Tables 4.2.6.8 and 6.1.1.4'
N N 0.0061 0.0033 'International Tables Vol C Tables 4.2.6.8 and 6.1.1.4'
O O 0.0106 0.0060 'International Tables Vol C Tables 4.2.6.8 and 6.1.1.4'
U U -9.6767 9.6646 'International Tables Vol C Tables 4.2.6.8 and 6.1.1.4'

loop_
_geom_angle_atom_site_label_1
_geom_angle_atom_site_label_2
_geom_angle_atom_site_label_3
_geom_angle
_geom_angle_site_symmetry_1
_geom_angle_site_symmetry_3
O10 U1 O9 179.3(6) . .
O10 U1 O5 91.2(9) . .
O9 U1 O5 88.3(9) . .
O10 U1 O4 92.9(8) . 4_545
O9 U1 O4 87.1(8) . 4_545
O5 U1 O4 123.4(4) . 4_545
O10 U1 O1 91.9(8) . .
O9 U1 O1 88.7(8) . .
O5 U1 O1 118.5(4) . .
O4 U1 O1 117.7(4) 4_545 .
O10 U1 O3 86.2(7) . 4_545
O9 U1 O3 94.4(7) . 4_545
O5 U1 O3 175.1(6) . 4_545
O4 U1 O3 52.8(4) 4_545 4_545
O1 U1 O3 65.7(4) . 4_545
O10 U1 O2 87.4(7) . .
O9 U1 O2 92.8(7) . .
O5 U1 O2 67.1(4) . .
O4 U1 O2 169.5(4) 4_545 .
O1 U1 O2 51.8(4) . .
O3 U1 O2 116.8(4) 4_545 .
O10 U1 O6 87.5(9) . .
O9 U1 O6 91.9(9) . .
O5 U1 O6 52.2(5) . .
O4 U1 O6 71.7(5) 4_545 .
O1 U1 O6 170.6(5) . .
O3 U1 O6 123.5(5) 4_545 .
O2 U1 O6 118.8(5) . .
O10 U1 C11 91.4(7) . .
O9 U1 C11 89.0(7) . .
O5 U1 C11 92.8(4) . .
O4 U1 C11 143.4(4) 4_545 .
O1 U1 C11 25.8(4) . .
O3 U1 C11 91.4(4) 4_545 .
O2 U1 C11 26.1(4) . .
O6 U1 C11 144.8(5) . .
O10 U1 C12 91.8(8) . 4_545
O9 U1 C12 88.5(8) . 4_545
O5 U1 C12 149.4(5) . 4_545
O4 U1 C12 26.0(4) 4_545 4_545
O1 U1 C12 91.8(4) . 4_545
O3 U1 C12 26.9(5) 4_545 4_545
O2 U1 C12 143.5(4) . 4_545
O6 U1 C12 97.6(5) . 4_545
C11 U1 C12 117.6(5) . 4_545
O10 U1 C23 87.3(9) . .
O9 U1 C23 92.0(9) . .
O5 U1 C23 25.1(5) . .
O4 U1 C23 98.8(5) 4_545 .
O1 U1 C23 143.5(5) . .
O3 U1 C23 150.4(5) 4_545 .
O2 U1 C23 91.7(5) . .
O6 U1 C23 27.2(5) . .
C11 U1 C23 117.7(5) . .
C12 U1 C23 124.8(6) 4_545 .
C11 O1 U1 94.7(9) . .
C11 O2 U1 93.1(10) . .
C12 O3 U1 93.1(10) . 4_445
C12 O4 U1 94.9(11) . 4_445
C23 O5 U1 97.1(12) . .
C23 O6 U1 92.3(10) . .
C24 O7 H7 136.9 . .
C2 C1 C10 120.0(16) . .
C2 C1 C11 119.1(19) . .
C10 C1 C11 121(2) . .
C1 C2 C3 121.9(19) . .
C1 C2 H2A 119.0 . .
C3 C2 H2A 119.0 . .
C2 C3 C4 119.5(17) . .
C2 C3 H3A 120.2 . .
C4 C3 H3A 120.2 . .
C3 C4 C9 120.2(16) . .
C3 C4 C12 118.4(19) . .
C9 C4 C12 121.4(19) . .
C6 C5 C9 119.8(19) . .
C6 C5 H5A 120.1 . .
C9 C5 H5A 120.1 . .
C5 C6 C7 123(2) . .
C5 C6 H6A 118.5 . .
C7 C6 H6A 118.5 . .
C8 C7 C6 118(2) . .
C8 C7 H7A 120.8 . .
C6 C7 H7A 120.8 . .
C7 C8 C10 123(2) . .
C7 C8 H8A 118.5 . .
C10 C8 H8A 118.5 . .
C10 C9 C4 118.7(17) . .
C10 C9 C5 118.8(18) . .
C4 C9 C5 122.4(17) . .
C9 C10 C8 116.8(19) . .
C9 C10 C1 119.2(18) . .
C8 C10 C1 123.8(18) . .
O1 C11 O2 119.8(15) . .
O1 C11 C1 121.3(14) . .
O2 C11 C1 118.6(14) . .
O1 C11 U1 59.5(8) . .
O2 C11 U1 60.7(8) . .
C1 C11 U1 177.9(19) . .
O4 C12 O3 118.4(17) . .
O4 C12 C4 122.4(17) . .
O3 C12 C4 118.6(15) . .
O4 C12 U1 59.1(9) . 4_445
O3 C12 U1 59.9(8) . 4_445
C4 C12 U1 178.5(13) . 4_445
C14 C13 C22 122(2) . .
C14 C13 C23 115(3) . .
C22 C13 C23 124(2) . .
C13 C14 C15 120(3) . .
C13 C14 H14A 119.9 . .
C15 C14 H14A 119.9 . .
C16 C15 C14 119(3) . .
C16 C15 H15A 120.5 . .
C14 C15 H15A 120.5 . .
C15 C16 C21 124(3) . .
C15 C16 C24 118(4) . .
C21 C16 C24 118(4) . .
C21 C17 C18 119(3) . .
C21 C17 H17A 120.4 . .
C18 C17 H17A 120.4 . .
C19 C18 C17 117(4) . .
C19 C18 H18A 121.6 . .
C17 C18 H18A 121.6 . .
C18 C19 C20 126(5) . .
C18 C19 H19A 117.0 . .
C20 C19 H19A 117.0 . .
C19 C20 C22 122(3) . .
C19 C20 H20A 119.2 . .
C22 C20 H20A 119.2 . .
C17 C21 C16 121(3) . .
C17 C21 C22 121(3) . .
C16 C21 C22 117(3) . .
C20 C22 C13 127(2) . .
C20 C22 C21 115(2) . .
C13 C22 C21 118(3) . .
O5 C23 O6 117.8(16) . .
O5 C23 C13 121(2) . .
O6 C23 C13 121.6(19) . .
O5 C23 U1 57.7(9) . .
O6 C23 U1 60.6(9) . .
C13 C23 U1 174(2) . .
O8 C24 O7 124(3) . .
O8 C24 C16 126(4) . .
O7 C24 C16 110(3) . .
O19 U2 O20 178.6(7) . .
O19 U2 O16 89.1(10) . .
O20 U2 O16 89.5(9) . .
O19 U2 O12 86.6(7) . .
O20 U2 O12 94.4(7) . .
O16 U2 O12 120.4(4) . .
O19 U2 O14 87.4(8) . 4_545
O20 U2 O14 92.9(7) . 4_545
O16 U2 O14 121.0(4) . 4_545
O12 U2 O14 118.1(4) . 4_545
O19 U2 O13 90.4(8) . 4_545
O20 U2 O13 88.7(7) . 4_545
O16 U2 O13 68.6(4) . 4_545
O12 U2 O13 170.4(4) . 4_545
O14 U2 O13 52.5(4) 4_545 4_545
O19 U2 O15 92.5(8) . .
O20 U2 O15 87.0(7) . .
O16 U2 O15 52.1(4) . .
O12 U2 O15 68.7(4) . .
O14 U2 O15 173.1(4) 4_545 .
O13 U2 O15 120.6(4) 4_545 .
O19 U2 O11 93.2(8) . .
O20 U2 O11 88.2(7) . .
O16 U2 O11 172.0(5) . .
O12 U2 O11 52.1(4) . .
O14 U2 O11 66.8(4) 4_545 .
O13 U2 O11 119.0(4) 4_545 .
O15 U2 O11 120.0(4) . .
O19 U2 C47 89.6(9) . .
O20 U2 C47 89.4(9) . .
O16 U2 C47 26.1(5) . .
O12 U2 C47 94.4(5) . .
O14 U2 C47 147.1(5) 4_545 .
O13 U2 C47 94.8(5) 4_545 .
O15 U2 C47 26.0(5) . .
O11 U2 C47 146.1(5) . .
O19 U2 C36 87.1(8) . 4_545
O20 U2 C36 92.5(7) . 4_545
O16 U2 C36 94.3(5) . 4_545
O12 U2 C36 144.5(5) . 4_545
O14 U2 C36 26.6(5) 4_545 4_545
O13 U2 C36 26.0(5) 4_545 4_545
O15 U2 C36 146.4(4) . 4_545
O11 U2 C36 93.4(4) . 4_545
C47 U2 C36 120.5(5) . 4_545
O19 U2 C35 89.5(8) . .
O20 U2 C35 91.9(7) . .
O16 U2 C35 147.0(5) . .
O12 U2 C35 26.6(5) . .
O14 U2 C35 91.9(5) 4_545 .
O13 U2 C35 144.4(5) 4_545 .
O15 U2 C35 95.0(4) . .
O11 U2 C35 25.6(5) . .
C47 U2 C35 120.9(5) . .
C36 U2 C35 118.5(5) 4_545 .
C35 O11 U2 94.4(10) . .
C35 O12 U2 94.8(10) . .
C36 O13 U2 94.1(10) . 4_445
C36 O14 U2 93.5(10) . 4_445
C47 O15 U2 92.9(11) . .
C47 O16 U2 95.1(11) . .
C48 O17 H17 112.8 . .
C26 C25 C34 121.5(17) . .
C26 C25 C35 115.1(19) . .
C34 C25 C35 123.1(18) . .
C25 C26 C27 119.0(19) . .
C25 C26 H26A 120.5 . .
C27 C26 H26A 120.5 . .
C28 C27 C26 121.5(18) . .
C28 C27 H27A 119.2 . .
C26 C27 H27A 119.2 . .
C27 C28 C33 121.3(16) . .
C27 C28 C36 117.2(19) . .
C33 C28 C36 121.5(18) . .
C30 C29 C33 122(2) . .
C30 C29 H29A 119.2 . .
C33 C29 H29A 119.2 . .
C29 C30 C31 123(2) . .
C29 C30 H30A 118.7 . .
C31 C30 H30A 118.7 . .
C32 C31 C30 118(2) . .
C32 C31 H31A 121.2 . .
C30 C31 H31A 121.2 . .
C31 C32 C34 124(2) . .
C31 C32 H32A 118.2 . .
C34 C32 H32A 118.2 . .
C29 C33 C34 117.4(19) . .
C29 C33 C28 124.4(18) . .
C34 C33 C28 118.2(16) . .
C32 C34 C33 116.9(19) . .
C32 C34 C25 124.7(19) . .
C33 C34 C25 118.3(16) . .
O11 C35 O12 118.6(16) . .
O11 C35 C25 121.8(16) . .
O12 C35 C25 119.5(16) . .
O11 C35 U2 60.0(9) . .
O12 C35 U2 58.6(9) . .
C25 C35 U2 175.2(19) . .
O13 C36 O14 119.4(15) . .
O13 C36 C28 120.3(16) . .
O14 C36 C28 120.2(15) . .
O13 C36 U2 60.0(9) . 4_445
O14 C36 U2 59.8(8) . 4_445
C28 C36 U2 171.9(19) . 4_445
C38 C37 C46 119.2(18) . .
C38 C37 C47 120(3) . .
C46 C37 C47 120(2) . .
C37 C38 C39 125(2) . .
C37 C38 H38A 117.4 . .
C39 C38 H38A 117.4 . .
C38 C39 C40 117(2) . .
C38 C39 H39A 121.7 . .
C40 C39 H39A 121.7 . .
C39 C40 C45 123(2) . .
C39 C40 C48 117(2) . .
C45 C40 C48 121(3) . .
C45 C41 C42 122(3) . .
C45 C41 H41A 119.1 . .
C42 C41 H41A 119.1 . .
C43 C42 C41 120(3) . .
C43 C42 H42A 120.1 . .
C41 C42 H42A 120.1 . .
C44 C43 C42 118(3) . .
C44 C43 H43A 120.9 . .
C42 C43 H43A 120.9 . .
C43 C44 C46 124(3) . .
C43 C44 H44A 118.0 . .
C46 C44 H44A 118.0 . .
C41 C45 C46 119(2) . .
C41 C45 C40 124(2) . .
C46 C45 C40 118(2) . .
C44 C46 C45 117(2) . .
C44 C46 C37 124(2) . .
C45 C46 C37 118.9(19) . .
O15 C47 O16 119.6(16) . .
O15 C47 C37 120.3(18) . .
O16 C47 C37 120.1(17) . .
O15 C47 U2 61.0(9) . .
O16 C47 U2 58.8(9) . .
C37 C47 U2 174(3) . .
O18 C48 O17 121(2) . .
O18 C48 C40 124(3) . .
O17 C48 C40 115(2) . .
C50 N1 C51 121(7) . .
C50 N1 H1A 119.3 . .
C51 N1 H1A 119.3 . .
C59 N2 C60 123(3) . .
C59 N2 H2B 118.4 . .
C60 N2 H2B 118.4 . .
C50 C49 C53 118(5) . .
C50 C49 H49A 120.8 . .
C53 C49 H49A 120.8 . .
N1 C50 C49 121(7) . .
N1 C50 H50A 119.4 . .
C49 C50 H50A 119.4 . .
N1 C51 C52 121(5) . .
N1 C51 H51A 119.6 . .
C52 C51 H51A 119.6 . .
C53 C52 C51 115(5) . .
C53 C52 H52A 122.3 . .
C51 C52 H52A 122.3 . .
C52 C53 C49 122(4) . .
C52 C53 C54 121(4) . .
C49 C53 C54 118(3) . .
C55 C54 C53 108(3) . .
C55 C54 H54A 110.1 . .
C53 C54 H54A 110.1 . .
C55 C54 H54B 110.1 . .
C53 C54 H54B 110.1 . .
H54A C54 H54B 108.4 . .
C56 C55 C54 113(3) . .
C56 C55 H55A 109.1 . .
C54 C55 H55A 109.1 . .
C56 C55 H55B 109.1 . .
C54 C55 H55B 109.1 . .
H55A C55 H55B 107.8 . .
C55 C56 C57 118(4) . .
C55 C56 H56A 107.8 . .
C57 C56 H56A 107.8 . .
C55 C56 H56B 107.8 . .
C57 C56 H56B 107.8 . .
H56A C56 H56B 107.2 . .
C61 C57 C58 119(3) . .
C61 C57 C56 126(3) . .
C58 C57 C56 116(3) . .
C57 C58 C59 119(3) . .
C57 C58 H58A 120.3 . .
C59 C58 H58A 120.3 . .
N2 C59 C58 121(3) . .
N2 C59 H59A 119.3 . .
C58 C59 H59A 119.3 . .
N2 C60 C61 117(3) . .
N2 C60 H60A 121.4 . .
C61 C60 H60A 121.4 . .
C57 C61 C60 120(3) . .
C57 C61 H61A 120.1 . .
C60 C61 H61A 120.1 . .
H211 O21 H212 105.6 . .
H221 O22 H222 106.4 . .

loop_
_geom_bond_atom_site_label_1
_geom_bond_atom_site_label_2
_geom_bond_distance
_geom_bond_site_symmetry_2
U1 O10 1.626(17) .
U1 O9 1.91(2) .
U1 O5 2.441(12) .
U1 O4 2.459(13) 4_545
U1 O1 2.467(11) .
U1 O3 2.475(11) 4_545
U1 O2 2.493(12) .
U1 O6 2.497(13) .
U1 C11 2.854(15) .
U1 C12 2.855(17) 4_545
U1 C23 2.865(17) .
O1 C11 1.246(19) .
O2 C11 1.26(2) .
O3 C12 1.30(2) .
O4 C12 1.26(2) .
O5 C23 1.23(2) .
O6 C23 1.31(2) .
O7 C24 1.37(4) .
O7 H7 0.9499 .
O8 C24 1.15(4) .
C1 C2 1.38(3) .
C1 C10 1.44(3) .
C1 C11 1.51(2) .
C2 C3 1.40(3) .
C2 H2A 0.9300 .
C3 C4 1.40(3) .
C3 H3A 0.9300 .
C4 C9 1.45(3) .
C4 C12 1.48(2) .
C5 C6 1.33(3) .
C5 C9 1.45(3) .
C5 H5A 0.9300 .
C6 C7 1.40(3) .
C6 H6A 0.9300 .
C7 C8 1.35(3) .
C7 H7A 0.9300 .
C8 C10 1.44(3) .
C8 H8A 0.9300 .
C9 C10 1.42(3) .
C13 C14 1.35(4) .
C13 C22 1.38(4) .
C13 C23 1.53(3) .
C14 C15 1.46(4) .
C14 H14A 0.9300 .
C15 C16 1.30(5) .
C15 H15A 0.9300 .
C16 C21 1.40(5) .
C16 C24 1.54(4) .
C17 C21 1.40(5) .
C17 C18 1.43(6) .
C17 H17A 0.9300 .
C18 C19 1.33(5) .
C18 H18A 0.9300 .
C19 C20 1.36(4) .
C19 H19A 0.9300 .
C20 C22 1.38(4) .
C20 H20A 0.9300 .
C21 C22 1.48(3) .
U2 O19 1.662(19) .
U2 O20 1.90(2) .
U2 O16 2.436(14) .
U2 O12 2.455(12) .
U2 O14 2.456(11) 4_545
U2 O13 2.462(13) 4_545
U2 O15 2.486(12) .
U2 O11 2.489(11) .
U2 C47 2.837(17) .
U2 C36 2.836(16) 4_545
U2 C35 2.865(17) .
O11 C35 1.24(2) .
O12 C35 1.29(2) .
O13 C36 1.24(2) .
O14 C36 1.27(2) .
O15 C47 1.25(2) .
O16 C47 1.26(2) .
O17 C48 1.34(3) .
O17 H17 0.9498 .
O18 C48 1.21(3) .
C25 C26 1.40(3) .
C25 C34 1.44(3) .
C25 C35 1.49(2) .
C26 C27 1.41(3) .
C26 H26A 0.9300 .
C27 C28 1.36(3) .
C27 H27A 0.9300 .
C28 C33 1.45(3) .
C28 C36 1.49(2) .
C29 C30 1.33(3) .
C29 C33 1.43(3) .
C29 H29A 0.9300 .
C30 C31 1.37(4) .
C30 H30A 0.9300 .
C31 C32 1.36(4) .
C31 H31A 0.9300 .
C32 C34 1.42(3) .
C32 H32A 0.9300 .
C33 C34 1.43(3) .
C37 C38 1.36(3) .
C37 C46 1.46(3) .
C37 C47 1.50(2) .
C38 C39 1.38(3) .
C38 H38A 0.9300 .
C39 C40 1.42(4) .
C39 H39A 0.9300 .
C40 C45 1.44(4) .
C40 C48 1.48(3) .
C41 C45 1.37(4) .
C41 C42 1.40(5) .
C41 H41A 0.9300 .
C42 C43 1.39(5) .
C42 H42A 0.9300 .
C43 C44 1.35(4) .
C43 H43A 0.9300 .
C44 C46 1.40(3) .
C44 H44A 0.9300 .
C45 C46 1.43(3) .
N1 C50 1.29(7) .
N1 C51 1.37(7) .
N1 H1A 0.8600 .
N2 C59 1.24(4) .
N2 C60 1.29(4) .
N2 H2B 0.8600 .
C49 C50 1.33(7) .
C49 C53 1.40(5) .
C49 H49A 0.9300 .
C50 H50A 0.9300 .
C51 C52 1.37(7) .
C51 H51A 0.9300 .
C52 C53 1.36(4) .
C52 H52A 0.9300 .
C53 C54 1.63(5) .
C54 C55 1.57(4) .
C54 H54A 0.9700 .
C54 H54B 0.9700 .
C55 C56 1.38(5) .
C55 H55A 0.9700 .
C55 H55B 0.9700 .
C56 C57 1.52(5) .
C56 H56A 0.9700 .
C56 H56B 0.9700 .
C57 C61 1.32(4) .
C57 C58 1.32(4) .
C58 C59 1.38(5) .
C58 H58A 0.9300 .
C59 H59A 0.9300 .
C60 C61 1.43(5) .
C60 H60A 0.9300 .
C61 H61A 0.9300 .
O21 H211 0.8521 .
O21 H212 0.8483 .
O22 H221 0.8400 .
O22 H222 0.8401 .
